data_9009321
loop_
_publ_author_name
'Hawthorne, F. C.'
'Eby, R. K.'

_publ_section_title
;
 Refinement of the crystal structure of lindgrenite
;
_journal_name_full 'Neues Jahrbuch fur Mineralogie, Monatshefte'
_journal_page_first 234
_journal_page_last 240
_journal_volume 1985
_journal_year 1985
_chemical_compound_source 'Chuquicamata, Chile'
_chemical_formula_sum 'Cu3 H2 Mo2 O10'
_chemical_name_mineral Lindgrenite
_space_group_IT_number 14
_symmetry_space_group_name_Hall '-P 2yn'
_symmetry_space_group_name_H-M 'P 1 21/n 1'
_cell_angle_alpha 90
_cell_angle_beta 98.50
_cell_angle_gamma 90
_cell_length_a 5.394
_cell_length_b 14.023
_cell_length_c 5.608
_cell_formula_units_Z 2
_cell_volume 419.530
_database_code_amcsd 0014795
_exptl_crystal_density_diffrn 4.311
_cod_original_formula_sum 'Cu3 Mo2 O10 H2'
_cod_database_code 9009321

loop_
_space_group_symop_operation_xyz
x,y,z
1/2+x,1/2-y,1/2+z
1/2-x,1/2+y,1/2-z
-x,-y,-z

loop_
_atom_site_aniso_label
_atom_site_aniso_U_11
_atom_site_aniso_U_22
_atom_site_aniso_U_33
_atom_site_aniso_U_12
_atom_site_aniso_U_13
_atom_site_aniso_U_23
Cu1 0.01180 0.00890 0.00900 -0.00200 0.00180 0.00140
Cu2 0.01170 0.00750 0.01320 0.00160 0.00480 0.00120
Mo 0.00920 0.00650 0.01030 0.00000 0.00200 -0.00080
O1 0.02210 0.00740 0.02800 0.00090 0.00550 0.00370
O2 0.02000 0.01780 0.01570 0.00530 -0.00170 -0.00140
O3 0.01280 0.01800 0.01450 0.00120 0.00650 -0.00020
O4 0.01280 0.01410 0.01500 -0.00370 0.00300 0.00140
O5 0.01310 0.00710 0.01130 -0.00040 0.00300 0.00010

loop_
_atom_site_label
_atom_site_fract_x
_atom_site_fract_y
_atom_site_fract_z
_atom_site_U_iso_or_equiv
Cu1 0.00000 0.00000 0.00000 0.01254
Cu2 0.86380 0.09393 0.48700 0.01330
Mo 0.45592 0.15456 0.87716 0.01089
O1 0.98010 0.22340 0.43580 0.02406
O2 0.65050 0.09180 0.10090 0.02280
O3 0.55320 0.12990 0.59380 0.01900
O4 0.14480 0.11300 0.87300 0.01773
O5 0.13210 0.03060 0.34050 0.01267
H5 0.27000 0.04800 0.35000 0.01267

loop_
_cod_related_entry_id
_cod_related_entry_database
_cod_related_entry_code
1 AMCSD 0014795
